data_7022737
loop_
_publ_author_name
'Ma, Erin S. F.'
'Patrick, Brian O.'
'James, Brian R.'

_publ_section_title
;
 Reversible binding of water, methanol, and ethanol to a five-coordinate
 ruthenium(II) complex.
;
_journal_issue 12
_journal_name_full 'Dalton transactions (Cambridge, England : 2003)'
_journal_page_first 4291
_journal_page_last 4298
_journal_paper_doi 10.1039/c3dt32909g
_journal_volume 42
_journal_year 2013
_chemical_formula_sum 'C47 H46 Cl2 N O P2 Ru'
_chemical_formula_weight 874.76
_chemical_name_systematic
;
?
;
_space_group_crystal_system triclinic
_space_group_IT_number 2
_space_group_name_Hall '-P 1'
_space_group_name_H-M_alt 'P -1'
_symmetry_space_group_name_Hall '-P 1'
_symmetry_space_group_name_H-M 'P -1'
_atom_sites_solution_hydrogens mixed
_audit_creation_method SHELXL-2012
_cell_angle_alpha 106.371(5)
_cell_angle_beta 94.400(3)
_cell_angle_gamma 113.7900(10)
_cell_formula_units_Z 2
_cell_length_a 11.9020(8)
_cell_length_b 12.7647(13)
_cell_length_c 15.590(2)
_cell_measurement_reflns_used 11863
_cell_measurement_temperature 180(2)
_cell_measurement_theta_max 30.0
_cell_measurement_theta_min 2.0
_cell_volume 2029.9(4)
_computing_cell_refinement 'Bruker SAINT'
_computing_data_collection 'Bruker APEX2'
_computing_data_reduction 'Bruker SAINT'
_computing_molecular_graphics 'Bruker SHELXTL'
_computing_publication_material 'Bruker SHELXTL'
_computing_structure_refinement 'SHELXL-2012 (Sheldrick, 2012)'
_computing_structure_solution 'SIR97 (Giacovazzo, 1999)'
_diffrn_ambient_temperature 180(2)
_diffrn_measured_fraction_theta_full 0.965
_diffrn_measured_fraction_theta_max 0.773
_diffrn_measurement_device_type 'Rigaku/ADSC CCD'
_diffrn_measurement_method 'area detector'
_diffrn_radiation_source 'fine-focus sealed tube'
_diffrn_radiation_type MoK\a
_diffrn_radiation_wavelength 0.7107
_diffrn_reflns_av_R_equivalents 0.0394
_diffrn_reflns_av_unetI/netI 0.0625
_diffrn_reflns_Laue_measured_fraction_full 0.965
_diffrn_reflns_Laue_measured_fraction_max 0.773
_diffrn_reflns_limit_h_max 16
_diffrn_reflns_limit_h_min -11
_diffrn_reflns_limit_k_max 15
_diffrn_reflns_limit_k_min -17
_diffrn_reflns_limit_l_max 18
_diffrn_reflns_limit_l_min -20
_diffrn_reflns_number 18577
_diffrn_reflns_point_group_measured_fraction_full 0.965
_diffrn_reflns_point_group_measured_fraction_max 0.773
_diffrn_reflns_theta_full 25.000
_diffrn_reflns_theta_max 30.024
_diffrn_reflns_theta_min 1.856
_exptl_absorpt_coefficient_mu 0.634
_exptl_absorpt_correction_T_max 0.939
_exptl_absorpt_correction_T_min 0.620
_exptl_absorpt_correction_type multi-scan
_exptl_absorpt_process_details 'SADABS (Sheldrick, 2008)'
_exptl_crystal_colour pink
_exptl_crystal_density_diffrn 1.431
_exptl_crystal_density_method 'not measured'
_exptl_crystal_description needle
_exptl_crystal_F_000 902
_exptl_crystal_size_max 0.25
_exptl_crystal_size_mid 0.15
_exptl_crystal_size_min 0.10
_refine_diff_density_max 0.730
_refine_diff_density_min -0.864
_refine_diff_density_rms 0.099
_refine_ls_extinction_method none
_refine_ls_goodness_of_fit_ref 1.006
_refine_ls_hydrogen_treatment mixed
_refine_ls_matrix_type full
_refine_ls_number_parameters 497
_refine_ls_number_reflns 9156
_refine_ls_number_restraints 2
_refine_ls_restrained_S_all 1.006
_refine_ls_R_factor_all 0.0622
_refine_ls_R_factor_gt 0.0371
_refine_ls_shift/su_max 0.000
_refine_ls_shift/su_mean 0.000
_refine_ls_structure_factor_coef Fsqd
_refine_ls_weighting_details
;
w=1/[\s^2^(Fo^2^)+(0.0563P)^2^]
where P=(Fo^2^+2Fc^2^)/3
;
_refine_ls_weighting_scheme calc
_refine_ls_wR_factor_gt 0.0898
_refine_ls_wR_factor_ref 0.0980
_reflns_Friedel_coverage 0.000
_reflns_number_gt 6959
_reflns_number_total 9156
_reflns_threshold_expression 'I > 2\s(I)'
_cod_data_source_file c3dt32909g.txt
_cod_data_source_block bj255
_cod_database_code 7022737
_shelx_space_group_comment
;
The symmetry employed for this shelxl refinement is uniquely defined
by the following loop, which should always be used as a source of
symmetry information in preference to the above space-group names.
They are only intended as comments.
;
_shelxl_version_number 2012-9

loop_
_space_group_symop_operation_xyz
'x, y, z'
'-x, -y, -z'

loop_
_atom_site_label
_atom_site_type_symbol
_atom_site_fract_x
_atom_site_fract_y
_atom_site_fract_z
_atom_site_U_iso_or_equiv
_atom_site_adp_type
_atom_site_occupancy
_atom_site_site_symmetry_order
_atom_site_calc_flag
_atom_site_refinement_flags_posn
_atom_site_refinement_flags_adp
C1 C 0.2975(2) 0.4150(3) 0.07483(18) 0.0188(6) Uani 1 1 d . .
C2 C 0.3050(2) 0.3143(3) 0.01753(19) 0.0203(6) Uani 1 1 d . .
C3 C 0.3219(3) 0.3082(3) -0.0708(2) 0.0317(7) Uani 1 1 d . .
H3 H 0.3297 0.2404 -0.1096 0.038 Uiso 1 1 calc R U
C4 C 0.3274(3) 0.4012(3) -0.1023(2) 0.0372(8) Uani 1 1 d . .
H4 H 0.3370 0.3959 -0.1631 0.045 Uiso 1 1 calc R U
C5 C 0.3189(3) 0.5010(3) -0.0458(2) 0.0297(7) Uani 1 1 d . .
H5 H 0.3226 0.5645 -0.0676 0.036 Uiso 1 1 calc R U
C6 C 0.3052(2) 0.5090(3) 0.0427(2) 0.0248(6) Uani 1 1 d . .
H6 H 0.3009 0.5787 0.0819 0.030 Uiso 1 1 calc R U
C7 C 0.2465(3) 0.0969(3) -0.0178(2) 0.0283(7) Uani 1 1 d . .
H7A H 0.1585 0.0752 -0.0418 0.042 Uiso 1 1 calc R U
H7B H 0.2501 0.0368 0.0085 0.042 Uiso 1 1 calc R U
H7C H 0.2919 0.0977 -0.0676 0.042 Uiso 1 1 calc R U
C8 C 0.4403(3) 0.2489(3) 0.0849(2) 0.0281(7) Uani 1 1 d . .
H8A H 0.4809 0.2477 0.0325 0.042 Uiso 1 1 calc R U
H8B H 0.4446 0.1880 0.1100 0.042 Uiso 1 1 calc R U
H8C H 0.4837 0.3300 0.1322 0.042 Uiso 1 1 calc R U
C9 C 0.4260(2) 0.5421(3) 0.25908(18) 0.0175(6) Uani 1 1 d . .
C10 C 0.5203(2) 0.5189(3) 0.29657(18) 0.0210(6) Uani 1 1 d . .
H10 H 0.5028 0.4379 0.2922 0.025 Uiso 1 1 calc R U
C11 C 0.6393(3) 0.6131(3) 0.3401(2) 0.0263(7) Uani 1 1 d . .
H11 H 0.7025 0.5960 0.3653 0.032 Uiso 1 1 calc R U
C12 C 0.6661(3) 0.7313(3) 0.3468(2) 0.0290(7) Uani 1 1 d . .
H12 H 0.7479 0.7954 0.3759 0.035 Uiso 1 1 calc R U
C13 C 0.5734(3) 0.7558(3) 0.3109(2) 0.0325(7) Uani 1 1 d . .
H13 H 0.5914 0.8372 0.3159 0.039 Uiso 1 1 calc R U
C14 C 0.4546(3) 0.6627(3) 0.2678(2) 0.0260(7) Uani 1 1 d . .
H14 H 0.3916 0.6808 0.2438 0.031 Uiso 1 1 calc R U
C15 C 0.1672(2) 0.4875(2) 0.21093(19) 0.0168(6) Uani 1 1 d . .
C16 C 0.0754(3) 0.4704(3) 0.1405(2) 0.0229(6) Uani 1 1 d . .
H16 H 0.0735 0.4292 0.0788 0.028 Uiso 1 1 calc R U
C17 C -0.0139(3) 0.5134(3) 0.1596(2) 0.0328(8) Uani 1 1 d . .
H17 H -0.0755 0.5022 0.1110 0.039 Uiso 1 1 calc R U
C18 C -0.0130(3) 0.5719(3) 0.2487(3) 0.0353(8) Uani 1 1 d . .
H18 H -0.0756 0.5988 0.2617 0.042 Uiso 1 1 calc R U
C19 C 0.0789(3) 0.5916(3) 0.3194(2) 0.0315(7) Uani 1 1 d . .
H19 H 0.0803 0.6332 0.3808 0.038 Uiso 1 1 calc R U
C20 C 0.1690(3) 0.5507(3) 0.3009(2) 0.0232(6) Uani 1 1 d . .
H20 H 0.2327 0.5657 0.3497 0.028 Uiso 1 1 calc R U
C21 C 0.1731(2) 0.3499(2) 0.39924(18) 0.0171(6) Uani 1 1 d . .
C22 C 0.3035(2) 0.4192(3) 0.42022(18) 0.0185(6) Uani 1 1 d . .
H22 H 0.3527 0.3912 0.3836 0.022 Uiso 1 1 calc R U
C23 C 0.3623(3) 0.5277(3) 0.49308(19) 0.0235(6) Uani 1 1 d . .
H23 H 0.4511 0.5736 0.5057 0.028 Uiso 1 1 calc R U
C24 C 0.2928(3) 0.5700(3) 0.5478(2) 0.0274(7) Uani 1 1 d . .
H24 H 0.3330 0.6455 0.5971 0.033 Uiso 1 1 calc R U
C25 C 0.1632(3) 0.5001(3) 0.5297(2) 0.0277(7) Uani 1 1 d . .
H25 H 0.1149 0.5270 0.5680 0.033 Uiso 1 1 calc R U
C26 C 0.1043(3) 0.3922(3) 0.4566(2) 0.0234(6) Uani 1 1 d . .
H26 H 0.0156 0.3459 0.4450 0.028 Uiso 1 1 calc R U
C27 C -0.0654(2) 0.1929(3) 0.28044(18) 0.0176(6) Uani 1 1 d . .
C28 C -0.1051(2) 0.2530(3) 0.23310(19) 0.0213(6) Uani 1 1 d . .
H28 H -0.0492 0.2999 0.2032 0.026 Uiso 1 1 calc R U
C29 C -0.2251(3) 0.2461(3) 0.2284(2) 0.0299(7) Uani 1 1 d . .
H29 H -0.2498 0.2891 0.1962 0.036 Uiso 1 1 calc R U
C30 C -0.3089(3) 0.1770(3) 0.2704(2) 0.0306(8) Uani 1 1 d . .
H30 H -0.3917 0.1705 0.2657 0.037 Uiso 1 1 calc R U
C31 C -0.2706(3) 0.1180(3) 0.3190(2) 0.0325(8) Uani 1 1 d . .
H31 H -0.3268 0.0720 0.3493 0.039 Uiso 1 1 calc R U
C32 C -0.1505(3) 0.1250(3) 0.3242(2) 0.0271(7) Uani 1 1 d . .
H32 H -0.1257 0.0834 0.3577 0.033 Uiso 1 1 calc R U
C33 C 0.0839(2) 0.0881(3) 0.33274(19) 0.0179(6) Uani 1 1 d . .
C34 C 0.1522(3) 0.1046(3) 0.4158(2) 0.0258(7) Uani 1 1 d . .
H34 H 0.2117 0.1842 0.4542 0.031 Uiso 1 1 calc R U
C35 C 0.1337(3) 0.0049(3) 0.4429(2) 0.0345(8) Uani 1 1 d . .
H35 H 0.1801 0.0169 0.5001 0.041 Uiso 1 1 calc R U
C36 C 0.0487(3) -0.1109(3) 0.3874(2) 0.0344(8) Uani 1 1 d . .
H36 H 0.0363 -0.1785 0.4065 0.041 Uiso 1 1 calc R U
C37 C -0.0188(3) -0.1289(3) 0.3038(2) 0.0311(7) Uani 1 1 d . .
H37 H -0.0768 -0.2088 0.2650 0.037 Uiso 1 1 calc R U
C38 C -0.0015(3) -0.0301(3) 0.2772(2) 0.0245(6) Uani 1 1 d . .
H38 H -0.0484 -0.0427 0.2201 0.029 Uiso 1 1 calc R U
C39 C 0.2546(3) -0.1825(3) 0.1786(3) 0.0418(9) Uani 1 1 d . .
H39 H 0.2195 -0.1987 0.2289 0.050 Uiso 1 1 calc R U
C40 C 0.1786(3) -0.2295(3) 0.0927(3) 0.0388(8) Uani 1 1 d . .
H40 H 0.0907 -0.2774 0.0838 0.047 Uiso 1 1 calc R U
C41 C 0.2299(3) -0.2072(3) 0.0193(2) 0.0342(8) Uani 1 1 d . .
H41 H 0.1774 -0.2403 -0.0400 0.041 Uiso 1 1 calc R U
C42 C 0.3573(3) -0.1370(3) 0.0325(2) 0.0355(8) Uani 1 1 d . .
H42 H 0.3926 -0.1208 -0.0177 0.043 Uiso 1 1 calc R U
C43 C 0.4333(3) -0.0905(3) 0.1181(2) 0.0392(9) Uani 1 1 d . .
H43 H 0.5214 -0.0436 0.1268 0.047 Uiso 1 1 calc R U
C44 C 0.3824(3) -0.1115(4) 0.1913(3) 0.0448(9) Uani 1 1 d . .
H44 H 0.4350 -0.0772 0.2507 0.054 Uiso 1 1 calc R U
C45 C 0.5561(4) 0.1209(4) 0.5081(3) 0.0583(12) Uani 1 1 d . .
H45 H 0.5949 0.2044 0.5135 0.070 Uiso 1 1 calc R U
C46 C 0.6110(4) 0.0779(5) 0.5604(3) 0.0611(13) Uani 1 1 d . .
H46 H 0.6886 0.1324 0.6028 0.073 Uiso 1 1 calc R U
C47 C 0.5572(4) -0.0411(5) 0.5531(3) 0.0576(12) Uani 1 1 d . .
H47 H 0.5972 -0.0695 0.5899 0.069 Uiso 1 1 calc R U
N1 N 0.3057(2) 0.2201(2) 0.05450(15) 0.0174(5) Uani 1 1 d . .
O1 O 0.12792(19) 0.02075(18) 0.13210(14) 0.0216(4) Uani 1 1 d D .
P1 P 0.27393(6) 0.41610(6) 0.19004(5) 0.01372(15) Uani 1 1 d . .
P2 P 0.09923(6) 0.21505(6) 0.29357(5) 0.01399(15) Uani 1 1 d . .
Cl1 Cl 0.36591(6) 0.20752(6) 0.26851(5) 0.02083(15) Uani 1 1 d . .
Cl2 Cl 0.02677(6) 0.17787(6) 0.06158(4) 0.01883(15) Uani 1 1 d . .
Ru1 Ru 0.20217(2) 0.21925(2) 0.17401(2) 0.01265(7) Uani 1 1 d . .
H1 H 0.090(3) -0.025(3) 0.0762(10) 0.034(10) Uiso 1 1 d D .
H2 H 0.179(3) -0.005(3) 0.151(2) 0.057(12) Uiso 1 1 d D .

loop_
_atom_site_aniso_label
_atom_site_aniso_U_11
_atom_site_aniso_U_22
_atom_site_aniso_U_33
_atom_site_aniso_U_23
_atom_site_aniso_U_13
_atom_site_aniso_U_12
C1 0.0129(13) 0.0200(16) 0.0179(15) 0.0049(12) 0.0015(10) 0.0034(11)
C2 0.0141(13) 0.0199(16) 0.0192(15) 0.0046(13) 0.0021(11) 0.0020(11)
C3 0.0404(18) 0.032(2) 0.0195(16) 0.0064(15) 0.0119(14) 0.0134(15)
C4 0.0407(19) 0.044(2) 0.0239(18) 0.0156(17) 0.0126(14) 0.0123(17)
C5 0.0277(16) 0.035(2) 0.0283(18) 0.0227(16) 0.0049(13) 0.0075(14)
C6 0.0197(14) 0.0210(17) 0.0288(17) 0.0107(14) 0.0030(12) 0.0033(12)
C7 0.0320(17) 0.0213(18) 0.0254(17) 0.0003(14) 0.0133(13) 0.0098(14)
C8 0.0212(15) 0.035(2) 0.0306(17) 0.0095(15) 0.0103(13) 0.0148(14)
C9 0.0166(13) 0.0146(15) 0.0134(14) 0.0000(11) 0.0030(10) 0.0026(11)
C10 0.0201(14) 0.0237(17) 0.0172(15) 0.0096(13) 0.0037(11) 0.0062(12)
C11 0.0181(14) 0.033(2) 0.0190(16) 0.0081(14) -0.0001(11) 0.0043(13)
C12 0.0221(15) 0.0280(19) 0.0161(16) 0.0014(14) -0.0012(12) -0.0036(13)
C13 0.0309(17) 0.0162(18) 0.039(2) 0.0068(15) 0.0055(14) 0.0012(13)
C14 0.0221(15) 0.0150(16) 0.0317(18) 0.0037(14) 0.0009(12) 0.0033(12)
C15 0.0152(13) 0.0105(14) 0.0239(15) 0.0070(12) 0.0032(11) 0.0043(11)
C16 0.0217(15) 0.0174(16) 0.0285(17) 0.0102(13) 0.0014(12) 0.0066(12)
C17 0.0216(16) 0.0244(19) 0.056(2) 0.0197(17) 0.0031(15) 0.0111(14)
C18 0.0316(18) 0.0268(19) 0.059(2) 0.0174(17) 0.0183(16) 0.0208(15)
C19 0.0387(19) 0.0169(17) 0.041(2) 0.0061(15) 0.0157(15) 0.0151(14)
C20 0.0256(15) 0.0128(16) 0.0317(17) 0.0064(13) 0.0072(12) 0.0096(12)
C21 0.0215(14) 0.0126(15) 0.0170(14) 0.0061(12) 0.0031(11) 0.0069(11)
C22 0.0193(14) 0.0168(16) 0.0196(15) 0.0066(12) 0.0044(11) 0.0081(12)
C23 0.0214(15) 0.0177(16) 0.0228(16) 0.0009(13) -0.0001(12) 0.0054(12)
C24 0.0354(17) 0.0199(17) 0.0203(16) -0.0038(13) -0.0007(13) 0.0142(14)
C25 0.0332(17) 0.0292(19) 0.0239(16) 0.0049(14) 0.0098(13) 0.0193(15)
C26 0.0224(14) 0.0207(17) 0.0248(16) 0.0044(13) 0.0056(12) 0.0095(12)
C27 0.0121(13) 0.0143(15) 0.0201(15) 0.0015(12) 0.0011(10) 0.0030(11)
C28 0.0172(14) 0.0211(17) 0.0195(15) 0.0025(13) 0.0020(11) 0.0061(12)
C29 0.0242(16) 0.032(2) 0.0279(17) -0.0021(15) -0.0031(13) 0.0170(14)
C30 0.0141(14) 0.0252(18) 0.0365(19) -0.0074(15) 0.0023(13) 0.0063(13)
C31 0.0196(15) 0.0249(19) 0.046(2) 0.0071(16) 0.0162(14) 0.0052(13)
C32 0.0215(15) 0.0219(17) 0.0377(19) 0.0110(14) 0.0119(13) 0.0080(13)
C33 0.0179(13) 0.0141(15) 0.0203(15) 0.0044(12) 0.0057(11) 0.0064(11)
C34 0.0278(16) 0.0185(17) 0.0293(17) 0.0060(14) 0.0041(13) 0.0105(13)
C35 0.048(2) 0.033(2) 0.0327(19) 0.0169(17) 0.0088(15) 0.0235(17)
C36 0.054(2) 0.0208(19) 0.038(2) 0.0164(16) 0.0175(17) 0.0205(17)
C37 0.0388(18) 0.0150(17) 0.0356(19) 0.0063(14) 0.0122(14) 0.0088(14)
C38 0.0232(15) 0.0206(17) 0.0270(17) 0.0080(14) 0.0045(12) 0.0074(13)
C39 0.045(2) 0.042(2) 0.042(2) 0.0221(19) 0.0097(17) 0.0182(18)
C40 0.0254(17) 0.034(2) 0.052(2) 0.0156(18) -0.0025(16) 0.0098(15)
C41 0.0358(19) 0.037(2) 0.0317(19) 0.0070(16) -0.0032(14) 0.0229(16)
C42 0.0364(19) 0.042(2) 0.0335(19) 0.0088(17) 0.0095(15) 0.0254(17)
C43 0.0322(18) 0.035(2) 0.038(2) -0.0012(17) 0.0017(15) 0.0127(16)
C44 0.042(2) 0.045(3) 0.036(2) 0.0047(18) -0.0063(16) 0.0170(19)
C45 0.077(3) 0.046(3) 0.057(3) 0.016(2) 0.034(3) 0.029(3)
C46 0.050(3) 0.073(4) 0.036(2) 0.003(2) 0.0019(19) 0.016(2)
C47 0.065(3) 0.089(4) 0.044(3) 0.029(3) 0.023(2) 0.052(3)
N1 0.0152(11) 0.0144(13) 0.0196(12) 0.0026(10) 0.0064(9) 0.0056(9)
O1 0.0268(11) 0.0122(11) 0.0201(12) 0.0001(9) -0.0018(9) 0.0082(9)
P1 0.0134(3) 0.0107(4) 0.0141(4) 0.0021(3) 0.0016(3) 0.0042(3)
P2 0.0126(3) 0.0114(4) 0.0156(4) 0.0032(3) 0.0022(3) 0.0042(3)
Cl1 0.0181(3) 0.0219(4) 0.0241(4) 0.0077(3) 0.0017(3) 0.0110(3)
Cl2 0.0166(3) 0.0162(4) 0.0177(3) 0.0013(3) -0.0022(2) 0.0056(3)
Ru1 0.01242(11) 0.00961(12) 0.01318(12) 0.00143(9) 0.00123(8) 0.00420(8)

loop_
_atom_type_symbol
_atom_type_description
_atom_type_scat_dispersion_real
_atom_type_scat_dispersion_imag
_atom_type_scat_source
C C 0.0033 0.0016 'International Tables Vol C Tables 4.2.6.8 and 6.1.1.4'
H H 0.0000 0.0000 'International Tables Vol C Tables 4.2.6.8 and 6.1.1.4'
N N 0.0061 0.0033 'International Tables Vol C Tables 4.2.6.8 and 6.1.1.4'
O O 0.0106 0.0060 'International Tables Vol C Tables 4.2.6.8 and 6.1.1.4'
P P 0.1023 0.0942 'International Tables Vol C Tables 4.2.6.8 and 6.1.1.4'
Cl Cl 0.1484 0.1585 'International Tables Vol C Tables 4.2.6.8 and 6.1.1.4'
Ru Ru -1.2594 0.8363 'International Tables Vol C Tables 4.2.6.8 and 6.1.1.4'

loop_
_geom_angle_atom_site_label_1
_geom_angle_atom_site_label_2
_geom_angle_atom_site_label_3
_geom_angle
_geom_angle_site_symmetry_1
_geom_angle_site_symmetry_3
C2 C1 C6 119.5(3) . .
C2 C1 P1 117.4(2) . .
C6 C1 P1 123.1(2) . .
C1 C2 C3 119.8(3) . .
C1 C2 N1 118.8(2) . .
C3 C2 N1 121.2(3) . .
C4 C3 C2 120.1(3) . .
C4 C3 H3 120.0 . .
C2 C3 H3 120.0 . .
C5 C4 C3 120.2(3) . .
C5 C4 H4 119.9 . .
C3 C4 H4 119.9 . .
C4 C5 C6 120.0(3) . .
C4 C5 H5 120.0 . .
C6 C5 H5 120.0 . .
C5 C6 C1 120.3(3) . .
C5 C6 H6 119.8 . .
C1 C6 H6 119.8 . .
N1 C7 H7A 109.5 . .
N1 C7 H7B 109.5 . .
H7A C7 H7B 109.5 . .
N1 C7 H7C 109.5 . .
H7A C7 H7C 109.5 . .
H7B C7 H7C 109.5 . .
N1 C8 H8A 109.5 . .
N1 C8 H8B 109.5 . .
H8A C8 H8B 109.5 . .
N1 C8 H8C 109.5 . .
H8A C8 H8C 109.5 . .
H8B C8 H8C 109.5 . .
C14 C9 C10 118.0(3) . .
C14 C9 P1 120.8(2) . .
C10 C9 P1 120.9(2) . .
C11 C10 C9 120.7(3) . .
C11 C10 H10 119.6 . .
C9 C10 H10 119.6 . .
C12 C11 C10 120.3(3) . .
C12 C11 H11 119.9 . .
C10 C11 H11 119.9 . .
C11 C12 C13 119.6(3) . .
C11 C12 H12 120.2 . .
C13 C12 H12 120.2 . .
C14 C13 C12 120.4(3) . .
C14 C13 H13 119.8 . .
C12 C13 H13 119.8 . .
C13 C14 C9 120.9(3) . .
C13 C14 H14 119.5 . .
C9 C14 H14 119.5 . .
C16 C15 C20 118.4(2) . .
C16 C15 P1 121.7(2) . .
C20 C15 P1 119.6(2) . .
C15 C16 C17 120.5(3) . .
C15 C16 H16 119.7 . .
C17 C16 H16 119.7 . .
C18 C17 C16 120.3(3) . .
C18 C17 H17 119.9 . .
C16 C17 H17 119.9 . .
C17 C18 C19 120.0(3) . .
C17 C18 H18 120.0 . .
C19 C18 H18 120.0 . .
C18 C19 C20 120.1(3) . .
C18 C19 H19 119.9 . .
C20 C19 H19 119.9 . .
C19 C20 C15 120.7(3) . .
C19 C20 H20 119.7 . .
C15 C20 H20 119.7 . .
C22 C21 C26 117.6(3) . .
C22 C21 P2 118.96(19) . .
C26 C21 P2 123.3(2) . .
C23 C22 C21 121.4(2) . .
C23 C22 H22 119.3 . .
C21 C22 H22 119.3 . .
C22 C23 C24 120.5(3) . .
C22 C23 H23 119.8 . .
C24 C23 H23 119.8 . .
C23 C24 C25 118.9(3) . .
C23 C24 H24 120.5 . .
C25 C24 H24 120.5 . .
C26 C25 C24 120.7(2) . .
C26 C25 H25 119.7 . .
C24 C25 H25 119.7 . .
C25 C26 C21 120.9(3) . .
C25 C26 H26 119.5 . .
C21 C26 H26 119.5 . .
C28 C27 C32 117.6(2) . .
C28 C27 P2 120.0(2) . .
C32 C27 P2 122.1(2) . .
C27 C28 C29 121.3(3) . .
C27 C28 H28 119.3 . .
C29 C28 H28 119.3 . .
C30 C29 C28 120.5(3) . .
C30 C29 H29 119.7 . .
C28 C29 H29 119.7 . .
C31 C30 C29 119.1(3) . .
C31 C30 H30 120.5 . .
C29 C30 H30 120.5 . .
C30 C31 C32 120.6(3) . .
C30 C31 H31 119.7 . .
C32 C31 H31 119.7 . .
C31 C32 C27 120.9(3) . .
C31 C32 H32 119.6 . .
C27 C32 H32 119.6 . .
C34 C33 C38 118.6(3) . .
C34 C33 P2 122.8(2) . .
C38 C33 P2 118.6(2) . .
C33 C34 C35 120.1(3) . .
C33 C34 H34 119.9 . .
C35 C34 H34 119.9 . .
C36 C35 C34 120.5(3) . .
C36 C35 H35 119.8 . .
C34 C35 H35 119.8 . .
C35 C36 C37 120.0(3) . .
C35 C36 H36 120.0 . .
C37 C36 H36 120.0 . .
C38 C37 C36 119.6(3) . .
C38 C37 H37 120.2 . .
C36 C37 H37 120.2 . .
C37 C38 C33 121.2(3) . .
C37 C38 H38 119.4 . .
C33 C38 H38 119.4 . .
C40 C39 C44 119.5(3) . .
C40 C39 H39 120.3 . .
C44 C39 H39 120.3 . .
C39 C40 C41 120.3(3) . .
C39 C40 H40 119.9 . .
C41 C40 H40 119.9 . .
C42 C41 C40 119.8(3) . .
C42 C41 H41 120.1 . .
C40 C41 H41 120.1 . .
C43 C42 C41 120.0(3) . .
C43 C42 H42 120.0 . .
C41 C42 H42 120.0 . .
C42 C43 C44 120.2(3) . .
C42 C43 H43 119.9 . .
C44 C43 H43 119.9 . .
C43 C44 C39 120.1(3) . .
C43 C44 H44 119.9 . .
C39 C44 H44 119.9 . .
C46 C45 C47 118.9(4) . 2_656
C46 C45 H45 120.5 . .
C47 C45 H45 120.5 2_656 .
C47 C46 C45 121.3(4) . .
C47 C46 H46 119.4 . .
C45 C46 H46 119.4 . .
C46 C47 C45 119.8(4) . 2_656
C46 C47 H47 120.1 . .
C45 C47 H47 120.1 2_656 .
C2 N1 C7 111.4(2) . .
C2 N1 C8 107.1(2) . .
C7 N1 C8 106.4(2) . .
C2 N1 Ru1 109.98(15) . .
C7 N1 Ru1 110.05(16) . .
C8 N1 Ru1 111.75(17) . .
Ru1 O1 H1 121(2) . .
Ru1 O1 H2 115(3) . .
H1 O1 H2 109(3) . .
C1 P1 C15 103.42(12) . .
C1 P1 C9 99.78(12) . .
C15 P1 C9 101.70(12) . .
C1 P1 Ru1 102.13(9) . .
C15 P1 Ru1 118.65(9) . .
C9 P1 Ru1 127.18(10) . .
C33 P2 C21 103.74(12) . .
C33 P2 C27 99.61(12) . .
C21 P2 C27 100.03(12) . .
C33 P2 Ru1 112.01(8) . .
C21 P2 Ru1 116.77(9) . .
C27 P2 Ru1 121.93(9) . .
O1 Ru1 P1 169.78(6) . .
O1 Ru1 P2 88.69(6) . .
P1 Ru1 P2 99.71(3) . .
O1 Ru1 N1 90.32(8) . .
P1 Ru1 N1 81.33(6) . .
P2 Ru1 N1 178.85(6) . .
O1 Ru1 Cl2 85.26(6) . .
P1 Ru1 Cl2 88.04(3) . .
P2 Ru1 Cl2 96.26(2) . .
N1 Ru1 Cl2 84.25(6) . .
O1 Ru1 Cl1 80.76(6) . .
P1 Ru1 Cl1 105.31(3) . .
P2 Ru1 Cl1 86.98(2) . .
N1 Ru1 Cl1 92.27(6) . .
Cl2 Ru1 Cl1 165.58(2) . .

loop_
_geom_bond_atom_site_label_1
_geom_bond_atom_site_label_2
_geom_bond_distance
_geom_bond_site_symmetry_2
C1 C2 1.385(4) .
C1 C6 1.398(4) .
C1 P1 1.836(3) .
C2 C3 1.393(4) .
C2 N1 1.475(4) .
C3 C4 1.387(5) .
C3 H3 0.9500 .
C4 C5 1.376(5) .
C4 H4 0.9500 .
C5 C6 1.382(4) .
C5 H5 0.9500 .
C6 H6 0.9500 .
C7 N1 1.492(4) .
C7 H7A 0.9800 .
C7 H7B 0.9800 .
C7 H7C 0.9800 .
C8 N1 1.496(3) .
C8 H8A 0.9800 .
C8 H8B 0.9800 .
C8 H8C 0.9800 .
C9 C14 1.398(4) .
C9 C10 1.398(4) .
C9 P1 1.843(3) .
C10 C11 1.389(4) .
C10 H10 0.9500 .
C11 C12 1.381(5) .
C11 H11 0.9500 .
C12 C13 1.383(4) .
C12 H12 0.9500 .
C13 C14 1.382(4) .
C13 H13 0.9500 .
C14 H14 0.9500 .
C15 C16 1.392(4) .
C15 C20 1.401(4) .
C15 P1 1.839(2) .
C16 C17 1.394(4) .
C16 H16 0.9500 .
C17 C18 1.376(5) .
C17 H17 0.9500 .
C18 C19 1.383(5) .
C18 H18 0.9500 .
C19 C20 1.386(4) .
C19 H19 0.9500 .
C20 H20 0.9500 .
C21 C22 1.395(4) .
C21 C26 1.400(3) .
C21 P2 1.846(3) .
C22 C23 1.381(4) .
C22 H22 0.9500 .
C23 C24 1.383(4) .
C23 H23 0.9500 .
C24 C25 1.391(4) .
C24 H24 0.9500 .
C25 C26 1.378(4) .
C25 H25 0.9500 .
C26 H26 0.9500 .
C27 C28 1.384(4) .
C27 C32 1.404(4) .
C27 P2 1.849(2) .
C28 C29 1.390(4) .
C28 H28 0.9500 .
C29 C30 1.384(5) .
C29 H29 0.9500 .
C30 C31 1.378(5) .
C30 H30 0.9500 .
C31 C32 1.390(4) .
C31 H31 0.9500 .
C32 H32 0.9500 .
C33 C34 1.388(4) .
C33 C38 1.397(4) .
C33 P2 1.835(3) .
C34 C35 1.393(4) .
C34 H34 0.9500 .
C35 C36 1.377(5) .
C35 H35 0.9500 .
C36 C37 1.385(5) .
C36 H36 0.9500 .
C37 C38 1.379(4) .
C37 H37 0.9500 .
C38 H38 0.9500 .
C39 C40 1.377(5) .
C39 C44 1.384(5) .
C39 H39 0.9500 .
C40 C41 1.383(5) .
C40 H40 0.9500 .
C41 C42 1.378(5) .
C41 H41 0.9500 .
C42 C43 1.374(5) .
C42 H42 0.9500 .
C43 C44 1.375(5) .
C43 H43 0.9500 .
C44 H44 0.9500 .
C45 C46 1.362(6) .
C45 C47 1.383(6) 2_656
C45 H45 0.9500 .
C46 C47 1.355(7) .
C46 H46 0.9500 .
C47 C45 1.383(6) 2_656
C47 H47 0.9500 .
N1 Ru1 2.311(2) .
O1 Ru1 2.191(2) .
O1 H1 0.863(10) .
O1 H2 0.866(10) .
P1 Ru1 2.2333(8) .
P2 Ru1 2.3091(7) .
Cl1 Ru1 2.4311(7) .
Cl2 Ru1 2.3951(7) .

loop_
_geom_torsion_atom_site_label_1
_geom_torsion_atom_site_label_2
_geom_torsion_atom_site_label_3
_geom_torsion_atom_site_label_4
_geom_torsion
_geom_torsion_site_symmetry_1
_geom_torsion_site_symmetry_4
C6 C1 C2 C3 0.9(4) . .
P1 C1 C2 C3 179.5(2) . .
C6 C1 C2 N1 175.8(2) . .
P1 C1 C2 N1 -5.7(3) . .
C1 C2 C3 C4 -2.0(5) . .
N1 C2 C3 C4 -176.6(3) . .
C2 C3 C4 C5 1.4(5) . .
C3 C4 C5 C6 0.1(5) . .
C4 C5 C6 C1 -1.1(4) . .
C2 C1 C6 C5 0.6(4) . .
P1 C1 C6 C5 -177.9(2) . .
C14 C9 C10 C11 -0.8(4) . .
P1 C9 C10 C11 173.0(2) . .
C9 C10 C11 C12 -0.1(4) . .
C10 C11 C12 C13 0.8(4) . .
C11 C12 C13 C14 -0.5(5) . .
C12 C13 C14 C9 -0.4(5) . .
C10 C9 C14 C13 1.1(4) . .
P1 C9 C14 C13 -172.8(2) . .
C20 C15 C16 C17 -1.2(4) . .
P1 C15 C16 C17 172.3(2) . .
C15 C16 C17 C18 -0.8(5) . .
C16 C17 C18 C19 2.0(5) . .
C17 C18 C19 C20 -1.1(5) . .
C18 C19 C20 C15 -1.0(5) . .
C16 C15 C20 C19 2.1(4) . .
P1 C15 C20 C19 -171.5(2) . .
C26 C21 C22 C23 -2.1(4) . .
P2 C21 C22 C23 173.2(2) . .
C21 C22 C23 C24 0.5(4) . .
C22 C23 C24 C25 1.5(5) . .
C23 C24 C25 C26 -1.9(5) . .
C24 C25 C26 C21 0.4(5) . .
C22 C21 C26 C25 1.7(4) . .
P2 C21 C26 C25 -173.5(2) . .
C32 C27 C28 C29 -0.4(4) . .
P2 C27 C28 C29 -174.7(2) . .
C27 C28 C29 C30 -0.8(4) . .
C28 C29 C30 C31 1.8(5) . .
C29 C30 C31 C32 -1.5(5) . .
C30 C31 C32 C27 0.3(5) . .
C28 C27 C32 C31 0.6(4) . .
P2 C27 C32 C31 174.8(2) . .
C38 C33 C34 C35 -0.9(4) . .
P2 C33 C34 C35 178.1(2) . .
C33 C34 C35 C36 0.6(4) . .
C34 C35 C36 C37 0.2(5) . .
C35 C36 C37 C38 -0.8(4) . .
C36 C37 C38 C33 0.5(4) . .
C34 C33 C38 C37 0.4(4) . .
P2 C33 C38 C37 -178.7(2) . .
C44 C39 C40 C41 0.9(5) . .
C39 C40 C41 C42 -0.5(5) . .
C40 C41 C42 C43 0.8(5) . .
C41 C42 C43 C44 -1.4(5) . .
C42 C43 C44 C39 1.8(6) . .
C40 C39 C44 C43 -1.5(6) . .
C47 C45 C46 C47 0.4(7) 2_656 .
C45 C46 C47 C45 -0.4(7) . 2_656
C1 C2 N1 C7 149.3(2) . .
C3 C2 N1 C7 -36.0(3) . .
C1 C2 N1 C8 -94.7(3) . .
C3 C2 N1 C8 80.1(3) . .
C1 C2 N1 Ru1 27.0(3) . .
C3 C2 N1 Ru1 -158.3(2) . .
C2 C1 P1 C15 -142.2(2) . .
C6 C1 P1 C15 36.3(3) . .
C2 C1 P1 C9 113.1(2) . .
C6 C1 P1 C9 -68.3(2) . .
C2 C1 P1 Ru1 -18.5(2) . .
C6 C1 P1 Ru1 160.0(2) . .
C16 C15 P1 C1 33.8(3) . .
C20 C15 P1 C1 -152.8(2) . .
C16 C15 P1 C9 137.0(2) . .
C20 C15 P1 C9 -49.6(2) . .
C16 C15 P1 Ru1 -78.3(2) . .
C20 C15 P1 Ru1 95.1(2) . .
C14 C9 P1 C1 71.1(2) . .
C10 C9 P1 C1 -102.6(2) . .
C14 C9 P1 C15 -34.9(3) . .
C10 C9 P1 C15 151.4(2) . .
C14 C9 P1 Ru1 -175.44(18) . .
C10 C9 P1 Ru1 10.9(3) . .
C34 C33 P2 C21 -18.3(2) . .
C38 C33 P2 C21 160.7(2) . .
C34 C33 P2 C27 -121.2(2) . .
C38 C33 P2 C27 57.8(2) . .
C34 C33 P2 Ru1 108.5(2) . .
C38 C33 P2 Ru1 -72.5(2) . .
C22 C21 P2 C33 95.6(2) . .
C26 C21 P2 C33 -89.3(3) . .
C22 C21 P2 C27 -161.8(2) . .
C26 C21 P2 C27 13.3(3) . .
C22 C21 P2 Ru1 -28.1(2) . .
C26 C21 P2 Ru1 147.0(2) . .
C28 C27 P2 C33 -166.2(2) . .
C32 C27 P2 C33 19.8(3) . .
C28 C27 P2 C21 87.9(2) . .
C32 C27 P2 C21 -86.1(3) . .
C28 C27 P2 Ru1 -42.6(3) . .
C32 C27 P2 Ru1 143.4(2) . .
